data_7105351
loop_
_publ_author_name
'Yuan, Guozan'
'Zhu, Chengfeng'
'Liu, Yan'
'Fang, Yu'
'Cui, Yong'

_publ_section_title
;
 Water clusters induced assembly of chiral organic microstructures
 showing reversible phase transformations and luminescence switching.
;
_journal_issue 13
_journal_name_full 'Chemical communications (Cambridge, England)'
_journal_page_first 2307
_journal_page_last 2309
_journal_paper_doi 10.1039/b923259a
_journal_volume 46
_journal_year 2010
_chemical_formula_sum 'C28 H32 N2 O4'
_chemical_formula_weight 460.56
_chemical_name_systematic
;
?
;
_space_group_IT_number 18
_symmetry_cell_setting orthorhombic
_symmetry_space_group_name_Hall 'P 2 2ab'
_symmetry_space_group_name_H-M 'P 21 21 2'
_atom_sites_solution_hydrogens geom
_atom_sites_solution_primary direct
_atom_sites_solution_secondary difmap
_audit_creation_method SHELXL-97
_cell_angle_alpha 90.00
_cell_angle_beta 90.00
_cell_angle_gamma 90.00
_cell_formula_units_Z 4
_cell_length_a 12.366(5)
_cell_length_b 27.132(10)
_cell_length_c 7.849(3)
_cell_measurement_reflns_used 4625
_cell_measurement_temperature 123(2)
_cell_measurement_theta_max 25
_cell_measurement_theta_min 1.5
_cell_volume 2633.5(18)
_computing_cell_refinement 'SAINT (Bruker, 1999)'
_computing_data_collection 'SMART (Bruker, 1997)'
_computing_data_reduction SAINT
_computing_molecular_graphics 'SHELXTL-PLUS (Sheldrick, 1990)'
_computing_publication_material SHELXL-97
_computing_structure_refinement 'SHELXL-97 (Sheldrick, 1997)'
_computing_structure_solution 'SHELXS-97 (Sheldrick, 1990)'
_diffrn_ambient_temperature 123(2)
_diffrn_measured_fraction_theta_full 0.991
_diffrn_measured_fraction_theta_max 0.991
_diffrn_radiation_monochromator graphite
_diffrn_radiation_source 'fine-focus sealed tube'
_diffrn_radiation_type MoK\a
_diffrn_radiation_wavelength 0.71073
_diffrn_reflns_av_R_equivalents 0.0461
_diffrn_reflns_av_sigmaI/netI 0.0659
_diffrn_reflns_limit_h_max 14
_diffrn_reflns_limit_h_min -13
_diffrn_reflns_limit_k_max 29
_diffrn_reflns_limit_k_min -32
_diffrn_reflns_limit_l_max 9
_diffrn_reflns_limit_l_min -9
_diffrn_reflns_number 10876
_diffrn_reflns_theta_full 25.00
_diffrn_reflns_theta_max 25.00
_diffrn_reflns_theta_min 1.50
_exptl_absorpt_coefficient_mu 0.078
_exptl_absorpt_correction_T_max 0.89
_exptl_absorpt_correction_T_min 0.85
_exptl_absorpt_correction_type multi-scan
_exptl_absorpt_process_details 'SADABS (Sheldrick, 1996)'
_exptl_crystal_colour colorless
_exptl_crystal_density_diffrn 1.162
_exptl_crystal_density_method 'not measured'
_exptl_crystal_description Tubule
_exptl_crystal_F_000 984
_exptl_crystal_size_max 0.12
_exptl_crystal_size_mid 0.06
_exptl_crystal_size_min 0.06
_refine_diff_density_max 0.311
_refine_diff_density_min -0.282
_refine_diff_density_rms 0.042
_refine_ls_abs_structure_details 'Flack H D (1983), Acta Cryst. A39, 876-881'
_refine_ls_abs_structure_Flack 2(5)
_refine_ls_extinction_method none
_refine_ls_goodness_of_fit_ref 0.924
_refine_ls_hydrogen_treatment mixed
_refine_ls_matrix_type full
_refine_ls_number_parameters 271
_refine_ls_number_reflns 4625
_refine_ls_number_restraints 10
_refine_ls_restrained_S_all 1.871
_refine_ls_R_factor_all 0.1088
_refine_ls_R_factor_gt 0.0674
_refine_ls_shift/su_max 0.000
_refine_ls_shift/su_mean 0.000
_refine_ls_structure_factor_coef Fsqd
_refine_ls_weighting_details 'calc w=1/[\s^2^(Fo^2^)+(0.1173P)^2^+0.0000P] where P=(Fo^2^+2Fc^2^)/3'
_refine_ls_weighting_scheme calc
_refine_ls_wR_factor_gt 0.1739
_refine_ls_wR_factor_ref 0.1927
_reflns_number_gt 2730
_reflns_number_total 4625
_reflns_threshold_expression >2sigma(I)
_cod_data_source_file b923259a.txt
_cod_data_source_block (R)-1.2H2O
_cod_depositor_comments
;
The following automatic conversions were performed:
'_symmetry_cell_setting' value 'Orthorhombic' changed to 'orthorhombic'
according to '/home/saulius/struct/CIF-dictionaries/cif_core.dic'
dictionary named 'cif_core.dic' version 2.4.1 from
2010-06-29.

'_exptl_absorpt_correction_type' value 'Multi-scan' changed
to 'multi-scan' according to
'/home/saulius/struct/CIF-dictionaries/cif_core.dic' dictionary named
'cif_core.dic' version 2.4.1 from 2010-06-29.

Automatic conversion script
Id: cif_fix_enum 1527 2010-12-29 10:47:43Z saulius 
;
_cod_original_cell_volume 2633.2(17)
_cod_original_sg_symbol_H-M P2(1)2(1)2
_cod_database_code 7105351

loop_
_symmetry_equiv_pos_as_xyz
'x, y, z'
'-x, -y, z'
'x+1/2, -y+1/2, -z'
'-x+1/2, y+1/2, -z'

loop_
_atom_site_label
_atom_site_type_symbol
_atom_site_fract_x
_atom_site_fract_y
_atom_site_fract_z
_atom_site_U_iso_or_equiv
_atom_site_adp_type
_atom_site_occupancy
_atom_site_symmetry_multiplicity
_atom_site_calc_flag
_atom_site_refinement_flags
_atom_site_disorder_assembly
_atom_site_disorder_group
N1 N 0.5761(5) 0.3991(2) 0.1131(6) 0.093(3) Uani 1 1 d G . .
C1 C 0.6838(5) 0.3849(2) 0.1003(6) 0.087(3) Uani 1 1 d G . .
H1A H 0.7183 0.3854 -0.0050 0.104 Uiso 1 1 calc R . .
C2 C 0.7400(3) 0.3700(2) 0.2448(7) 0.077(3) Uani 1 1 d G . .
H2A H 0.8120 0.3605 0.2363 0.093 Uiso 1 1 calc R . .
C3 C 0.6884(4) 0.3694(2) 0.4022(6) 0.058(2) Uani 1 1 d G . .
C4 C 0.5807(4) 0.3836(2) 0.4151(6) 0.072(2) Uani 1 1 d G . .
H4A H 0.5462 0.3831 0.5203 0.087 Uiso 1 1 calc R . .
C5 C 0.5246(3) 0.3985(2) 0.2705(8) 0.089(3) Uani 1 1 d G . .
H5A H 0.4525 0.4080 0.2791 0.107 Uiso 1 1 calc R . .
C12 C 0.6582(8) 0.2623(5) 0.9135(17) 0.112(4) Uani 1 1 d . . .
H12A H 0.7004 0.2479 1.0033 0.168 Uiso 1 1 calc R . .
H12B H 0.6279 0.2366 0.8442 0.168 Uiso 1 1 calc R . .
H12C H 0.6009 0.2817 0.9620 0.168 Uiso 1 1 calc R . .
C6 C 0.7434(3) 0.34913(18) 0.5635(6) 0.058(2) Uani 1 1 d G . .
C7 C 0.8527(3) 0.35597(17) 0.5975(6) 0.054(2) Uani 1 1 d GD . .
C8 C 0.9004(3) 0.33227(18) 0.7353(7) 0.054(2) Uani 1 1 d G . .
C9 C 0.8388(4) 0.30173(19) 0.8392(6) 0.063(2) Uani 1 1 d G . .
C10 C 0.7295(3) 0.29489(19) 0.8052(7) 0.066(2) Uani 1 1 d G . .
C11 C 0.6818(3) 0.31859(19) 0.6674(7) 0.060(2) Uani 1 1 d G . .
H11A H 0.6087 0.3140 0.6446 0.072 Uiso 1 1 calc R . .
C13 C 0.8907(8) 0.2735(4) 0.9803(16) 0.096(3) Uani 1 1 d . . .
H13A H 0.8370 0.2541 1.0379 0.144 Uiso 1 1 calc R . .
H13B H 0.9231 0.2961 1.0595 0.144 Uiso 1 1 calc R . .
H13C H 0.9453 0.2522 0.9344 0.144 Uiso 1 1 calc R . .
C14 C 0.8964(8) 0.4369(3) 0.5028(14) 0.086(3) Uani 1 1 d D . .
H14A H 0.9445 0.4544 0.4285 0.130 Uiso 1 1 calc R . .
H14B H 0.9069 0.4478 0.6179 0.130 Uiso 1 1 calc R . .
H14C H 0.8230 0.4430 0.4692 0.130 Uiso 1 1 calc R . .
C15 C 1.0176(2) 0.34101(16) 0.7719(6) 0.0532(19) Uani 1 1 d G . .
C16 C 1.0450(3) 0.37158(17) 0.9073(6) 0.056(2) Uani 1 1 d GD . .
C17 C 1.1530(3) 0.38149(16) 0.9421(5) 0.055(2) Uani 1 1 d G . .
C18 C 1.2337(3) 0.36082(19) 0.8416(6) 0.062(2) Uani 1 1 d G . .
H18A H 1.3060 0.3674 0.8649 0.074 Uiso 1 1 calc R . .
C19 C 1.2063(3) 0.33024(18) 0.7062(6) 0.067(2) Uani 1 1 d G . .
C20 C 1.0982(3) 0.32033(14) 0.6714(5) 0.063(2) Uani 1 1 d G . .
C21 C 1.0667(5) 0.2850(2) 0.5324(7) 0.086(3) Uani 1 1 d G . .
H21A H 1.1305 0.2736 0.4747 0.129 Uiso 1 1 calc R . .
H21B H 1.0201 0.3013 0.4525 0.129 Uiso 1 1 calc R . .
H21C H 1.0294 0.2573 0.5812 0.129 Uiso 1 1 calc R . .
C22 C 1.2963(7) 0.3087(4) 0.6004(16) 0.101(4) Uani 1 1 d . . .
H22A H 1.2662 0.2884 0.5122 0.152 Uiso 1 1 calc R . .
H22B H 1.3426 0.2892 0.6716 0.152 Uiso 1 1 calc R . .
H22C H 1.3375 0.3349 0.5498 0.152 Uiso 1 1 calc R . .
C23 C 0.9390(8) 0.4403(3) 0.9903(16) 0.097(3) Uani 1 1 d D . .
H23A H 0.8819 0.4498 1.0665 0.146 Uiso 1 1 calc R . .
H23B H 0.9166 0.4459 0.8748 0.146 Uiso 1 1 calc R . .
H23C H 1.0025 0.4594 1.0142 0.146 Uiso 1 1 calc R . .
C24 C 1.1854(4) 0.41259(19) 1.0964(6) 0.061(2) Uani 1 1 d G . .
C25 C 1.1477(4) 0.40121(19) 1.2585(8) 0.075(3) Uani 1 1 d G . .
H25A H 1.0987 0.3756 1.2734 0.090 Uiso 1 1 calc R . .
C26 C 1.1832(5) 0.4281(2) 1.3984(6) 0.089(3) Uani 1 1 d G . .
H26A H 1.1580 0.4205 1.5068 0.107 Uiso 1 1 calc R . .
N2 N 1.2565(5) 0.4665(2) 1.3761(7) 0.085(2) Uani 1 1 d G . .
C27 C 1.2942(4) 0.47785(17) 1.2140(9) 0.079(3) Uani 1 1 d G . .
H27A H 1.3432 0.5035 1.1991 0.095 Uiso 1 1 calc R . .
C28 C 1.2587(4) 0.4509(2) 1.0741(6) 0.071(2) Uani 1 1 d G . .
H28A H 1.2839 0.4585 0.9656 0.086 Uiso 1 1 calc R . .
O1 O 0.9182(4) 0.3855(2) 0.4922(8) 0.0670(15) Uani 1 1 d D . .
O2 O 0.9623(4) 0.38972(19) 1.0132(7) 0.0631(15) Uani 1 1 d D . .
O3 O 0.5030(6) 0.4270(3) 0.7824(9) 0.103(2) Uani 1 1 d D . .
O4 O 0.3438(7) 0.4987(4) 0.7003(10) 0.114(3) Uani 1 1 d D . .
H41W H 0.311(8) 0.488(4) 0.596(9) 0.12(4) Uiso 1 1 d D . .
H31W H 0.516(10) 0.429(4) 0.902(6) 0.14(5) Uiso 1 1 d D . .
H42W H 0.389(11) 0.527(4) 0.678(15) 0.19(7) Uiso 1 1 d D . .
H32W H 0.445(11) 0.450(5) 0.759(16) 0.257 Uiso 1 1 d D . .

loop_
_atom_site_aniso_label
_atom_site_aniso_U_11
_atom_site_aniso_U_22
_atom_site_aniso_U_33
_atom_site_aniso_U_23
_atom_site_aniso_U_13
_atom_site_aniso_U_12
N1 0.091(6) 0.111(7) 0.078(6) 0.004(5) -0.018(5) 0.001(5)
C1 0.086(7) 0.112(8) 0.061(6) -0.017(6) -0.007(6) 0.000(6)
C2 0.070(5) 0.099(7) 0.063(6) -0.013(5) 0.010(5) 0.007(5)
C3 0.052(4) 0.062(5) 0.060(5) -0.008(4) -0.001(4) 0.000(3)
C4 0.060(5) 0.095(6) 0.062(6) 0.005(5) -0.001(5) 0.011(4)
C5 0.069(6) 0.122(8) 0.076(7) 0.012(6) -0.008(6) 0.014(5)
C12 0.082(6) 0.115(9) 0.139(10) 0.047(8) -0.010(7) -0.046(6)
C6 0.050(4) 0.048(4) 0.076(6) -0.008(4) 0.000(4) -0.002(3)
C7 0.050(4) 0.044(4) 0.069(5) -0.007(4) 0.008(4) 0.003(3)
C8 0.044(4) 0.048(4) 0.069(6) 0.008(4) -0.002(4) 0.002(3)
C9 0.050(4) 0.061(5) 0.079(6) 0.014(4) -0.001(4) -0.004(4)
C10 0.053(5) 0.059(5) 0.085(7) 0.010(5) 0.001(5) -0.009(4)
C11 0.046(4) 0.064(5) 0.070(6) 0.004(4) 0.002(4) -0.009(4)
C13 0.084(6) 0.082(6) 0.122(9) 0.046(6) -0.024(7) -0.013(5)
C14 0.101(7) 0.060(6) 0.098(8) 0.015(5) 0.007(6) -0.017(5)
C15 0.044(4) 0.048(4) 0.067(5) 0.008(4) 0.000(4) 0.001(3)
C16 0.050(4) 0.055(4) 0.063(5) 0.007(4) 0.010(4) 0.000(3)
C17 0.051(4) 0.054(5) 0.060(5) 0.012(4) -0.006(4) -0.004(3)
C18 0.042(4) 0.072(5) 0.072(6) 0.010(5) 0.001(4) -0.003(4)
C19 0.050(5) 0.068(5) 0.084(7) 0.014(5) 0.013(4) 0.005(4)
C20 0.057(5) 0.052(5) 0.081(6) 0.005(4) 0.006(4) 0.012(4)
C21 0.081(6) 0.072(6) 0.105(8) -0.024(5) 0.003(6) 0.012(4)
C22 0.057(5) 0.126(9) 0.120(9) -0.023(8) 0.015(6) 0.020(5)
C23 0.103(7) 0.073(7) 0.116(9) 0.002(6) 0.025(7) 0.022(5)
C24 0.045(4) 0.066(5) 0.072(6) 0.017(4) -0.002(4) 0.004(4)
C25 0.079(6) 0.080(6) 0.067(6) 0.012(5) -0.001(5) -0.014(5)
C26 0.097(7) 0.099(8) 0.070(7) 0.008(6) -0.013(6) -0.004(6)
N2 0.077(5) 0.077(5) 0.101(7) -0.007(5) -0.022(5) 0.016(4)
C27 0.064(6) 0.067(6) 0.106(9) 0.002(6) -0.012(6) -0.005(4)
C28 0.061(5) 0.073(6) 0.081(7) 0.008(5) -0.006(5) -0.010(4)
O1 0.059(3) 0.068(4) 0.073(4) 0.018(3) 0.009(3) -0.008(2)
O2 0.050(3) 0.069(4) 0.071(4) -0.002(3) 0.012(3) 0.003(2)
O3 0.104(5) 0.141(6) 0.065(5) 0.009(4) -0.013(4) 0.007(5)
O4 0.111(6) 0.140(7) 0.092(6) 0.009(5) -0.033(5) -0.023(5)

loop_
_atom_type_symbol
_atom_type_description
_atom_type_scat_dispersion_real
_atom_type_scat_dispersion_imag
_atom_type_scat_source
C C 0.0033 0.0016 'International Tables Vol C Tables 4.2.6.8 and 6.1.1.4'
H H 0.0000 0.0000 'International Tables Vol C Tables 4.2.6.8 and 6.1.1.4'
N N 0.0061 0.0033 'International Tables Vol C Tables 4.2.6.8 and 6.1.1.4'
O O 0.0106 0.0060 'International Tables Vol C Tables 4.2.6.8 and 6.1.1.4'

loop_
_geom_angle_atom_site_label_1
_geom_angle_atom_site_label_2
_geom_angle_atom_site_label_3
_geom_angle
_geom_angle_site_symmetry_1
_geom_angle_site_symmetry_3
_geom_angle_publ_flag
C1 N1 C5 120.0 . . ?
N1 C1 C2 120.0 . . ?
N1 C1 H1A 120.0 . . ?
C2 C1 H1A 120.0 . . ?
C3 C2 C1 120.0 . . ?
C3 C2 H2A 120.0 . . ?
C1 C2 H2A 120.0 . . ?
C2 C3 C4 120.0 . . ?
C2 C3 C6 122.2(4) . . ?
C4 C3 C6 117.6(4) . . ?
C5 C4 C3 120.0 . . ?
C5 C4 H4A 120.0 . . ?
C3 C4 H4A 120.0 . . ?
C4 C5 N1 120.0 . . ?
C4 C5 H5A 120.0 . . ?
N1 C5 H5A 120.0 . . ?
C10 C12 H12A 109.5 . . ?
C10 C12 H12B 109.5 . . ?
H12A C12 H12B 109.5 . . ?
C10 C12 H12C 109.5 . . ?
H12A C12 H12C 109.5 . . ?
H12B C12 H12C 109.5 . . ?
C7 C6 C11 120.0 . . ?
C7 C6 C3 122.7(4) . . ?
C11 C6 C3 116.9(4) . . ?
C8 C7 C6 120.0 . . ?
C8 C7 O1 118.4(4) . . ?
C6 C7 O1 121.5(4) . . ?
C7 C8 C9 120.0 . . ?
C7 C8 C15 119.1(4) . . ?
C9 C8 C15 120.9(4) . . ?
C8 C9 C10 120.0 . . ?
C8 C9 C13 120.4(5) . . ?
C10 C9 C13 119.5(5) . . ?
C11 C10 C9 120.0 . . ?
C11 C10 C12 117.5(5) . . ?
C9 C10 C12 122.5(5) . . ?
C10 C11 C6 120.0 . . ?
C10 C11 H11A 120.0 . . ?
C6 C11 H11A 120.0 . . ?
C9 C13 H13A 109.5 . . ?
C9 C13 H13B 109.5 . . ?
H13A C13 H13B 109.5 . . ?
C9 C13 H13C 109.5 . . ?
H13A C13 H13C 109.5 . . ?
H13B C13 H13C 109.5 . . ?
O1 C14 H14A 109.5 . . ?
O1 C14 H14B 109.5 . . ?
H14A C14 H14B 109.5 . . ?
O1 C14 H14C 109.5 . . ?
H14A C14 H14C 109.5 . . ?
H14B C14 H14C 109.5 . . ?
C16 C15 C20 120.0 . . ?
C16 C15 C8 118.5(3) . . ?
C20 C15 C8 121.5(3) . . ?
C15 C16 C17 120.0 . . ?
C15 C16 O2 118.9(3) . . ?
C17 C16 O2 121.0(3) . . ?
C16 C17 C18 120.0 . . ?
C16 C17 C24 120.9(3) . . ?
C18 C17 C24 119.0(3) . . ?
C19 C18 C17 120.0 . . ?
C19 C18 H18A 120.0 . . ?
C17 C18 H18A 120.0 . . ?
C20 C19 C18 120.0 . . ?
C20 C19 C22 121.8(5) . . ?
C18 C19 C22 118.2(5) . . ?
C19 C20 C15 120.0 . . ?
C19 C20 C21 121.0 . . ?
C15 C20 C21 118.9 . . ?
C20 C21 H21A 109.5 . . ?
C20 C21 H21B 109.5 . . ?
H21A C21 H21B 109.5 . . ?
C20 C21 H21C 109.5 . . ?
H21A C21 H21C 109.5 . . ?
H21B C21 H21C 109.5 . . ?
C19 C22 H22A 109.5 . . ?
C19 C22 H22B 109.5 . . ?
H22A C22 H22B 109.5 . . ?
C19 C22 H22C 109.5 . . ?
H22A C22 H22C 109.5 . . ?
H22B C22 H22C 109.5 . . ?
O2 C23 H23A 109.5 . . ?
O2 C23 H23B 109.5 . . ?
H23A C23 H23B 109.5 . . ?
O2 C23 H23C 109.5 . . ?
H23A C23 H23C 109.5 . . ?
H23B C23 H23C 109.5 . . ?
C25 C24 C28 120.0 . . ?
C25 C24 C17 121.0(4) . . ?
C28 C24 C17 118.9(4) . . ?
C24 C25 C26 120.0 . . ?
C24 C25 H25A 120.0 . . ?
C26 C25 H25A 120.0 . . ?
N2 C26 C25 120.0 . . ?
N2 C26 H26A 120.0 . . ?
C25 C26 H26A 120.0 . . ?
C27 N2 C26 120.0 . . ?
N2 C27 C28 120.0 . . ?
N2 C27 H27A 120.0 . . ?
C28 C27 H27A 120.0 . . ?
C27 C28 C24 120.0 . . ?
C27 C28 H28A 120.0 . . ?
C24 C28 H28A 120.0 . . ?
C7 O1 C14 114.5(6) . . ?
C16 O2 C23 114.4(6) . . ?
H31W O3 H32W 106(6) . . ?
O4 O4 H41W 0(10) 1 . ?
O4 O4 H42W 0(10) 1 . ?
H41W O4 H42W 109(6) . . ?

loop_
_geom_bond_atom_site_label_1
_geom_bond_atom_site_label_2
_geom_bond_distance
_geom_bond_site_symmetry_2
_geom_bond_publ_flag
N1 C1 1.3900 . ?
N1 C5 1.3900 . ?
C1 C2 1.3900 . ?
C1 H1A 0.9300 . ?
C2 C3 1.3900 . ?
C2 H2A 0.9300 . ?
C3 C4 1.3900 . ?
C3 C6 1.538(5) . ?
C4 C5 1.3900 . ?
C4 H4A 0.9300 . ?
C5 H5A 0.9300 . ?
C12 C10 1.510(10) . ?
C12 H12A 0.9600 . ?
C12 H12B 0.9600 . ?
C12 H12C 0.9600 . ?
C6 C7 1.3900 . ?
C6 C11 1.3900 . ?
C7 C8 1.3900 . ?
C7 O1 1.407(6) . ?
C8 C9 1.3900 . ?
C8 C15 1.496(4) . ?
C9 C10 1.3900 . ?
C9 C13 1.491(10) . ?
C10 C11 1.3900 . ?
C11 H11A 0.9300 . ?
C13 H13A 0.9600 . ?
C13 H13B 0.9600 . ?
C13 H13C 0.9600 . ?
C14 O1 1.421(9) . ?
C14 H14A 0.9600 . ?
C14 H14B 0.9600 . ?
C14 H14C 0.9600 . ?
C15 C16 1.3900 . ?
C15 C20 1.3900 . ?
C16 C17 1.3900 . ?
C16 O2 1.407(6) . ?
C17 C18 1.3900 . ?
C17 C24 1.529(6) . ?
C18 C19 1.3900 . ?
C18 H18A 0.9300 . ?
C19 C20 1.3900 . ?
C19 C22 1.507(9) . ?
C20 C21 1.5045 . ?
C21 H21A 0.9600 . ?
C21 H21B 0.9600 . ?
C21 H21C 0.9600 . ?
C22 H22A 0.9600 . ?
C22 H22B 0.9600 . ?
C22 H22C 0.9600 . ?
C23 O2 1.413(9) . ?
C23 H23A 0.9600 . ?
C23 H23B 0.9600 . ?
C23 H23C 0.9600 . ?
C24 C25 1.3900 . ?
C24 C28 1.3900 . ?
C25 C26 1.3900 . ?
C25 H25A 0.9300 . ?
C26 N2 1.3900 . ?
C26 H26A 0.9300 . ?
N2 C27 1.3900 . ?
C27 C28 1.3900 . ?
C27 H27A 0.9300 . ?
C28 H28A 0.9300 . ?
O3 H31W 0.96(4) . ?
O3 H32W 0.96(4) . ?
O4 O4 0.00(3) 1 ?
O4 H41W 0.95(4) . ?
O4 H42W 0.96(4) . ?

loop_
_geom_hbond_atom_site_label_D
_geom_hbond_atom_site_label_H
_geom_hbond_atom_site_label_A
_geom_hbond_distance_DH
_geom_hbond_distance_HA
_geom_hbond_distance_DA
_geom_hbond_angle_DHA
_geom_hbond_site_symmetry_A
O4 H41W N2 0.95(4) 1.95(5) 2.90(3) 175(11) 1_454
O3 H31W N1 0.96(4) 1.99(6) 2.851(8) 149(9) 1_556
O4 H42W O3 0.96(4) 2.01(7) 2.840(12) 144(10) 2_665
O3 H32W O4 0.96(4) 1.88(4) 2.842(12) 174(17) 1
